data_4335215
loop_
_publ_author_name
'Tao Tian'
'Weiting Yang'
'Hao Wang'
'Song Dang'
'Qing-Jiang Pan'
'Zhong-Ming Sun'

_publ_section_title
;
 Syntheses and Structures of Uranyl Ethylenediphosphonates: From Layers to
 Elliptical Nanochannels
;
_journal_name_full 'Inorganic Chemistry'
_journal_page_first 7100
_journal_page_last 7106
_journal_paper_doi 10.1021/ic400658y
_journal_volume 52
_journal_year 2013
_chemical_formula_sum 'C24 H28 N4 O16 P4 U2'
_chemical_formula_weight 1228.44
_chemical_name_systematic
; 
 ? 
;
_space_group_IT_number 2
_symmetry_space_group_name_Hall '-P 1'
_symmetry_space_group_name_H-M 'P -1'
_atom_sites_solution_hydrogens geom
_atom_sites_solution_primary direct
_atom_sites_solution_secondary difmap
_audit_creation_method SHELXL-97
_cell_angle_alpha 86.421(2)
_cell_angle_beta 87.197(2)
_cell_angle_gamma 84.558(2)
_cell_formula_units_Z 2
_cell_length_a 8.6012(12)
_cell_length_b 9.7918(13)
_cell_length_c 19.392(3)
_cell_measurement_temperature 273(2)
_cell_volume 1621.2(4)
_computing_structure_refinement 'SHELXL-97 (Sheldrick, 1997)'
_computing_structure_solution 'SHELXS-97 (Sheldrick, 1990)'
_diffrn_ambient_temperature 273(2)
_diffrn_measured_fraction_theta_full 0.980
_diffrn_measured_fraction_theta_max 0.980
_diffrn_radiation_monochromator graphite
_diffrn_radiation_source 'fine-focus sealed tube'
_diffrn_radiation_type MoK\a
_diffrn_radiation_wavelength 0.71073
_diffrn_reflns_av_R_equivalents 0.0364
_diffrn_reflns_av_sigmaI/netI 0.0783
_diffrn_reflns_limit_h_max 9
_diffrn_reflns_limit_h_min -10
_diffrn_reflns_limit_k_max 7
_diffrn_reflns_limit_k_min -12
_diffrn_reflns_limit_l_max 23
_diffrn_reflns_limit_l_min -23
_diffrn_reflns_number 8893
_diffrn_reflns_theta_full 26.10
_diffrn_reflns_theta_max 26.10
_diffrn_reflns_theta_min 1.05
_exptl_absorpt_coefficient_mu 10.256
_exptl_absorpt_correction_T_max 0.65
_exptl_absorpt_correction_T_min 0.57
_exptl_absorpt_correction_type multi-scan
_exptl_absorpt_process_details sadabs
_exptl_crystal_density_diffrn 2.517
_exptl_crystal_F_000 1144
_exptl_crystal_size_max 0.15
_exptl_crystal_size_mid 0.075
_exptl_crystal_size_min 0.075
_refine_diff_density_max 3.958
_refine_diff_density_min -2.666
_refine_diff_density_rms 0.304
_refine_ls_extinction_method none
_refine_ls_goodness_of_fit_ref 1.008
_refine_ls_hydrogen_treatment mixed
_refine_ls_matrix_type full
_refine_ls_number_parameters 441
_refine_ls_number_reflns 6316
_refine_ls_number_restraints 24
_refine_ls_restrained_S_all 1.007
_refine_ls_R_factor_all 0.0713
_refine_ls_R_factor_gt 0.0472
_refine_ls_shift/su_max 0.003
_refine_ls_shift/su_mean 0.000
_refine_ls_structure_factor_coef Fsqd
_refine_ls_weighting_details 'calc w=1/[\s^2^(Fo^2^)+(0.0552P)^2^+0.0000P] where P=(Fo^2^+2Fc^2^)/3'
_refine_ls_weighting_scheme calc
_refine_ls_wR_factor_gt 0.1051
_refine_ls_wR_factor_ref 0.1165
_reflns_number_gt 4585
_reflns_number_total 6316
_reflns_threshold_expression >2sigma(I)
_cod_data_source_file ic400658y_si_002_3.cif
_cod_data_source_block EDP-U3
_cod_database_code 4335215

loop_
_symmetry_equiv_pos_as_xyz
'x, y, z'
'-x, -y, -z'

loop_
_atom_site_label
_atom_site_type_symbol
_atom_site_fract_x
_atom_site_fract_y
_atom_site_fract_z
_atom_site_U_iso_or_equiv
_atom_site_adp_type
_atom_site_occupancy
_atom_site_symmetry_multiplicity
_atom_site_calc_flag
_atom_site_refinement_flags
U1 U 0.24582(4) 0.52167(4) 0.292052(19) 0.00990(12) Uani 1 1 d .
U2 U 0.25691(4) 1.03817(4) 0.207754(19) 0.00996(12) Uani 1 1 d .
P1 P 0.5078(3) 0.7808(3) 0.29854(14) 0.0104(6) Uani 1 1 d .
P2 P 0.9842(3) 0.7822(3) 0.20583(14) 0.0098(6) Uani 1 1 d .
P3 P 0.5225(3) 0.2266(3) 0.29240(14) 0.0101(6) Uani 1 1 d .
P4 P 0.9864(3) 0.3343(3) 0.20397(14) 0.0108(6) Uani 1 1 d .
O1 O 0.3276(9) 0.5199(7) 0.2062(4) 0.0177(17) Uani 1 1 d .
O2 O 0.1641(8) 0.5203(7) 0.3789(4) 0.0151(16) Uani 1 1 d .
O3 O 0.3360(8) 1.0273(7) 0.1216(4) 0.0133(16) Uani 1 1 d .
O4 O 0.1767(9) 1.0483(8) 0.2937(4) 0.0204(18) Uani 1 1 d .
O5 O 0.4276(9) 0.6555(7) 0.3276(4) 0.0184(18) Uani 1 1 d .
O6 O 0.5241(9) 0.8787(7) 0.3551(4) 0.0134(16) Uani 1 1 d .
O7 O 0.4227(8) 0.8509(7) 0.2370(4) 0.0140(16) Uani 1 1 d .
O8 O 1.0706(8) 0.7058(8) 0.2654(4) 0.0164(17) Uani 1 1 d .
O9 O 0.9634(8) 0.6891(7) 0.1472(3) 0.0134(16) Uani 1 1 d .
O10 O 1.0656(8) 0.9061(7) 0.1777(4) 0.0129(16) Uiso 1 1 d .
O11 O 0.3985(8) 0.3308(7) 0.3254(4) 0.0140(16) Uani 1 1 d .
O12 O 0.5841(8) 0.1161(7) 0.3461(4) 0.0147(16) Uani 1 1 d .
O13 O 0.4587(8) 0.1647(7) 0.2307(3) 0.0109(15) Uani 1 1 d .
O14 O 1.0514(8) 0.3937(7) 0.2670(4) 0.0134(16) Uani 1 1 d .
O15 O 1.1079(8) 0.2319(7) 0.1710(4) 0.0153(17) Uani 1 1 d .
O16 O 0.9299(8) 0.4466(7) 0.1509(4) 0.0163(17) Uani 1 1 d .
C1 C 0.6979(12) 0.7230(10) 0.2655(5) 0.012(2) Uani 1 1 d .
H1B H 0.7535 0.6688 0.3017 0.014 Uiso 1 1 calc R
H1C H 0.6880 0.6638 0.2280 0.014 Uiso 1 1 calc R
C2 C 0.7939(12) 0.8411(11) 0.2391(6) 0.014(2) Uani 1 1 d U
H2B H 0.8043 0.9002 0.2766 0.017 Uiso 1 1 calc R
H2C H 0.7383 0.8955 0.2029 0.017 Uiso 1 1 calc R
C3 C 0.6838(11) 0.3244(10) 0.2638(5) 0.009(2) Uani 1 1 d .
H3B H 0.6475 0.3951 0.2295 0.011 Uiso 1 1 calc R
H3C H 0.7171 0.3699 0.3028 0.011 Uiso 1 1 calc R
C4 C 0.8251(12) 0.2383(11) 0.2326(6) 0.015(2) Uani 1 1 d .
H4B H 0.7916 0.1928 0.1936 0.018 Uiso 1 1 calc R
H4C H 0.8610 0.1675 0.2669 0.018 Uiso 1 1 calc R
C5 C 0.3066(12) 0.6512(11) 0.4891(5) 0.013(2) Uani 1 1 d .
H5A H 0.3749 0.6008 0.4595 0.016 Uiso 1 1 calc R
C6 C 0.3088(12) 0.7925(11) 0.4881(5) 0.013(2) Uani 1 1 d .
H6A H 0.3800 0.8359 0.4587 0.015 Uiso 1 1 calc R
C7 C 0.2034(12) 0.8710(11) 0.5315(5) 0.010(2) Uani 1 1 d .
C8 C 0.1017(12) 0.7979(11) 0.5758(6) 0.014(2) Uani 1 1 d U
H8A H 0.0312 0.8444 0.6060 0.017 Uiso 1 1 calc R
C9 C 0.1077(13) 0.6560(11) 0.5740(6) 0.018(3) Uani 1 1 d .
H9A H 0.0400 0.6079 0.6030 0.021 Uiso 1 1 calc R
C10 C 0.2813(13) 1.2336(11) 0.4825(5) 0.015(2) Uani 1 1 d .
H10A H 0.3397 1.2807 0.4489 0.018 Uiso 1 1 calc R
C11 C 0.2854(13) 1.0935(11) 0.4807(6) 0.016(2) Uani 1 1 d .
H11A H 0.3460 1.0472 0.4469 0.019 Uiso 1 1 calc R
C12 C 0.1981(12) 1.0222(10) 0.5298(5) 0.009(2) Uani 1 1 d .
C13 C 0.1084(12) 1.0957(10) 0.5793(5) 0.012(2) Uani 1 1 d U
H13A H 0.0483 1.0511 0.6133 0.014 Uiso 1 1 calc R
C14 C 0.1113(13) 1.2369(11) 0.5764(6) 0.016(2) Uani 1 1 d .
H14A H 0.0496 1.2865 0.6087 0.020 Uiso 1 1 calc R
C15 C 0.3935(13) 0.2096(12) 0.9250(6) 0.019(3) Uani 1 1 d .
H15A H 0.4606 0.1588 0.8951 0.022 Uiso 1 1 calc R
C16 C 0.3953(13) 0.3526(12) 0.9251(6) 0.019(3) Uani 1 1 d .
H16A H 0.4638 0.3967 0.8946 0.023 Uiso 1 1 calc R
C17 C 0.2965(12) 0.4299(11) 0.9701(6) 0.013(2) Uani 1 1 d .
C18 C 0.1922(13) 0.3580(11) 1.0119(6) 0.016(2) Uani 1 1 d .
H18A H 0.1210 0.4056 1.0414 0.019 Uiso 1 1 calc R
C19 C 0.1923(13) 0.2171(11) 1.0104(5) 0.016(2) Uani 1 1 d .
H19A H 0.1218 0.1704 1.0386 0.019 Uiso 1 1 calc R
C20 C 0.3790(13) 0.7950(11) 0.9253(6) 0.015(2) Uani 1 1 d U
H20A H 0.4346 0.8440 0.8913 0.018 Uiso 1 1 calc R
C21 C 0.3860(13) 0.6533(11) 0.9222(6) 0.017(2) Uani 1 1 d .
H21A H 0.4468 0.6085 0.8880 0.020 Uiso 1 1 calc R
C22 C 0.2986(12) 0.5794(10) 0.9724(5) 0.010(2) Uiso 1 1 d .
C23 C 0.2147(13) 0.6543(11) 1.0226(6) 0.019(3) Uani 1 1 d .
H23A H 0.1572 0.6096 1.0575 0.022 Uiso 1 1 calc R
C24 C 0.2167(14) 0.7944(12) 1.0207(6) 0.021(3) Uani 1 1 d .
H24A H 0.1575 0.8420 1.0544 0.025 Uiso 1 1 calc R
N1 N 0.2096(10) 0.5872(10) 0.5312(5) 0.015(2) Uani 1 1 d .
H1A H 0.2115 0.4992 0.5313 0.019 Uiso 1 1 calc R
N2 N 0.1979(11) 1.3057(8) 0.5299(4) 0.013(2) Uani 1 1 d .
H2A H 0.1999 1.3933 0.5304 0.016 Uiso 1 1 calc R
N3 N 0.2948(11) 0.1483(9) 0.9679(4) 0.016(2) Uani 1 1 d .
H3A H 0.2963 0.0603 0.9687 0.019 Uiso 1 1 calc R
N4 N 0.2968(11) 0.8657(9) 0.9742(5) 0.018(2) Uani 1 1 d .
H4A H 0.2967 0.9534 0.9752 0.022 Uiso 1 1 calc R

loop_
_atom_site_aniso_label
_atom_site_aniso_U_11
_atom_site_aniso_U_22
_atom_site_aniso_U_33
_atom_site_aniso_U_23
_atom_site_aniso_U_13
_atom_site_aniso_U_12
U1 0.0097(2) 0.0097(2) 0.0104(2) -0.00010(16) 0.00088(16) -0.00235(16)
U2 0.0094(2) 0.0097(2) 0.0108(2) -0.00021(16) 0.00074(16) -0.00166(16)
P1 0.0102(13) 0.0088(14) 0.0125(14) -0.0008(11) 0.0019(11) -0.0029(11)
P2 0.0087(13) 0.0087(14) 0.0123(14) -0.0020(11) 0.0022(11) -0.0019(11)
P3 0.0097(13) 0.0103(14) 0.0106(14) -0.0002(11) -0.0008(11) -0.0029(11)
P4 0.0092(13) 0.0093(14) 0.0138(15) 0.0002(11) 0.0001(11) -0.0010(11)
O1 0.029(5) 0.008(4) 0.015(4) 0.005(3) -0.004(3) -0.003(3)
O2 0.011(4) 0.016(4) 0.019(4) -0.001(3) 0.001(3) -0.003(3)
O3 0.013(4) 0.007(4) 0.019(4) 0.003(3) -0.002(3) 0.004(3)
O4 0.031(5) 0.021(4) 0.011(4) -0.008(3) -0.004(3) -0.005(4)
O5 0.020(4) 0.009(4) 0.027(5) 0.002(3) -0.001(4) -0.009(3)
O6 0.024(4) 0.006(4) 0.012(4) -0.002(3) 0.001(3) -0.005(3)
O7 0.013(4) 0.013(4) 0.017(4) -0.005(3) 0.001(3) -0.004(3)
O8 0.014(4) 0.023(4) 0.012(4) 0.003(3) -0.001(3) -0.003(3)
O9 0.015(4) 0.019(4) 0.007(4) -0.001(3) 0.000(3) -0.006(3)
O11 0.017(4) 0.015(4) 0.010(4) -0.003(3) 0.003(3) -0.002(3)
O12 0.018(4) 0.011(4) 0.014(4) 0.005(3) -0.001(3) -0.001(3)
O13 0.012(4) 0.012(4) 0.008(4) -0.001(3) 0.006(3) -0.003(3)
O14 0.015(4) 0.010(4) 0.016(4) -0.004(3) 0.006(3) -0.006(3)
O15 0.014(4) 0.019(4) 0.014(4) -0.001(3) -0.002(3) -0.007(3)
O16 0.017(4) 0.011(4) 0.020(4) 0.001(3) 0.002(3) -0.002(3)
C1 0.016(6) 0.012(6) 0.006(5) 0.004(4) 0.001(4) -0.002(5)
C2 0.010(5) 0.016(5) 0.018(5) 0.000(4) 0.004(4) -0.009(4)
C3 0.008(5) 0.004(5) 0.014(6) 0.004(4) -0.003(4) 0.002(4)
C4 0.019(6) 0.012(6) 0.014(6) -0.004(4) 0.002(5) -0.006(5)
C5 0.015(6) 0.014(6) 0.013(6) -0.004(4) -0.006(5) -0.008(5)
C6 0.011(5) 0.016(6) 0.011(6) -0.007(4) 0.005(4) -0.007(5)
C7 0.007(5) 0.015(6) 0.006(5) -0.007(4) -0.002(4) 0.001(4)
C8 0.008(5) 0.018(5) 0.018(5) -0.005(4) 0.007(4) -0.005(4)
C9 0.012(6) 0.015(6) 0.026(7) 0.001(5) 0.003(5) -0.003(5)
C10 0.020(6) 0.012(6) 0.012(6) 0.007(4) 0.007(5) -0.004(5)
C11 0.017(6) 0.010(6) 0.017(6) 0.003(5) 0.006(5) 0.008(5)
C12 0.007(5) 0.009(6) 0.011(6) 0.006(4) -0.001(4) -0.003(4)
C13 0.012(5) 0.009(5) 0.012(5) 0.008(4) 0.000(4) -0.001(4)
C14 0.021(6) 0.014(6) 0.013(6) 0.003(5) 0.005(5) 0.000(5)
C15 0.017(6) 0.019(6) 0.021(7) 0.003(5) -0.002(5) -0.005(5)
C16 0.018(6) 0.017(6) 0.024(7) 0.000(5) -0.007(5) -0.003(5)
C17 0.013(5) 0.014(6) 0.014(6) -0.006(5) -0.004(5) 0.000(5)
C18 0.018(6) 0.015(6) 0.012(6) 0.008(5) -0.001(5) 0.004(5)
C19 0.022(6) 0.017(6) 0.009(6) 0.001(5) -0.005(5) -0.009(5)
C20 0.016(5) 0.010(5) 0.017(5) 0.008(4) 0.003(4) -0.004(4)
C21 0.022(6) 0.010(6) 0.018(6) 0.003(5) -0.003(5) -0.002(5)
C23 0.018(6) 0.010(6) 0.028(7) 0.004(5) 0.001(5) -0.006(5)
C24 0.030(7) 0.017(6) 0.014(6) -0.003(5) 0.009(5) -0.002(5)
N1 0.017(5) 0.020(5) 0.012(5) 0.004(4) -0.008(4) -0.010(4)
N2 0.031(6) 0.003(4) 0.004(4) -0.002(3) -0.006(4) 0.002(4)
N3 0.025(5) 0.015(5) 0.007(5) 0.001(4) -0.003(4) -0.006(4)
N4 0.032(6) 0.006(5) 0.018(5) -0.004(4) -0.009(4) -0.006(4)

loop_
_atom_type_symbol
_atom_type_description
_atom_type_scat_dispersion_real
_atom_type_scat_dispersion_imag
_atom_type_scat_source
C C 0.0033 0.0016 'International Tables Vol C Tables 4.2.6.8 and 6.1.1.4'
H H 0.0000 0.0000 'International Tables Vol C Tables 4.2.6.8 and 6.1.1.4'
N N 0.0061 0.0033 'International Tables Vol C Tables 4.2.6.8 and 6.1.1.4'
O O 0.0106 0.0060 'International Tables Vol C Tables 4.2.6.8 and 6.1.1.4'
P P 0.1023 0.0942 'International Tables Vol C Tables 4.2.6.8 and 6.1.1.4'
U U -9.6767 9.6646 'International Tables Vol C Tables 4.2.6.8 and 6.1.1.4'

loop_
_geom_angle_atom_site_label_1
_geom_angle_atom_site_label_2
_geom_angle_atom_site_label_3
_geom_angle
_geom_angle_site_symmetry_1
_geom_angle_site_symmetry_3
O1 U1 O2 179.0(3) . .
O1 U1 O11 92.0(3) . .
O2 U1 O11 87.1(3) . .
O1 U1 O14 92.5(3) . 1_455
O2 U1 O14 87.1(3) . 1_455
O11 U1 O14 91.2(3) . 1_455
O1 U1 O8 92.7(3) . 1_455
O2 U1 O8 88.2(3) . 1_455
O11 U1 O8 174.0(2) . 1_455
O14 U1 O8 84.8(3) 1_455 1_455
O1 U1 O5 93.2(3) . .
O2 U1 O5 87.3(3) . .
O11 U1 O5 90.0(3) . .
O14 U1 O5 174.1(3) 1_455 .
O8 U1 O5 93.5(3) 1_455 .
O4 U2 O3 179.6(3) . .
O4 U2 O7 92.5(3) . .
O3 U2 O7 87.5(3) . .
O4 U2 O15 91.9(3) . 1_465
O3 U2 O15 88.0(3) . 1_465
O7 U2 O15 174.7(2) . 1_465
O4 U2 O13 92.0(3) . 1_565
O3 U2 O13 88.5(3) . 1_565
O7 U2 O13 85.7(2) . 1_565
O15 U2 O13 91.3(2) 1_465 1_565
O4 U2 O10 92.0(3) . 1_455
O3 U2 O10 87.5(3) . 1_455
O7 U2 O10 92.8(2) . 1_455
O15 U2 O10 89.8(2) 1_465 1_455
O13 U2 O10 175.8(2) 1_565 1_455
O6 P1 O7 112.4(4) . .
O6 P1 O5 110.6(4) . .
O7 P1 O5 111.0(4) . .
O6 P1 C1 108.7(5) . .
O7 P1 C1 105.7(4) . .
O5 P1 C1 108.3(5) . .
O10 P2 O8 111.5(4) . .
O10 P2 O9 109.7(4) . .
O8 P2 O9 112.2(4) . .
O10 P2 C2 108.4(5) . .
O8 P2 C2 107.2(5) . .
O9 P2 C2 107.6(5) . .
O13 P3 O12 112.0(4) . .
O13 P3 O11 111.1(4) . .
O12 P3 O11 111.2(4) . .
O13 P3 C3 109.6(4) . .
O12 P3 C3 107.2(4) . .
O11 P3 C3 105.5(4) . .
O16 P4 O15 110.6(4) . .
O16 P4 O14 111.8(4) . .
O15 P4 O14 110.8(4) . .
O16 P4 C4 108.7(5) . .
O15 P4 C4 105.9(5) . .
O14 P4 C4 108.8(4) . .
P1 O5 U1 136.9(5) . .
P1 O7 U2 141.3(4) . .
P2 O8 U1 143.0(5) . 1_655
P2 O10 U2 139.4(4) . 1_655
P3 O11 U1 138.1(4) . .
P3 O13 U2 138.4(4) . 1_545
P4 O14 U1 139.2(4) . 1_655
P4 O15 U2 136.0(4) . 1_645
C2 C1 P1 113.0(7) . .
C1 C2 P2 112.6(7) . .
C4 C3 P3 114.2(7) . .
C3 C4 P4 114.6(7) . .
N1 C5 C6 121.0(10) . .
C5 C6 C7 120.3(10) . .
C8 C7 C6 116.7(9) . .
C8 C7 C12 121.5(9) . .
C6 C7 C12 121.8(9) . .
C9 C8 C7 119.4(9) . .
N1 C9 C8 121.1(10) . .
N2 C10 C11 123.4(10) . .
C10 C11 C12 118.9(10) . .
C11 C12 C13 118.6(9) . .
C11 C12 C7 120.8(9) . .
C13 C12 C7 120.6(9) . .
C14 C13 C12 118.0(9) . .
N2 C14 C13 123.5(10) . .
N3 C15 C16 118.8(11) . .
C17 C16 C15 121.2(11) . .
C18 C17 C16 116.2(10) . .
C18 C17 C22 121.4(9) . .
C16 C17 C22 122.3(10) . .
C19 C18 C17 121.2(10) . .
N3 C19 C18 119.4(10) . .
N4 C20 C21 124.0(10) . .
C20 C21 C22 118.1(10) . .
C23 C22 C21 117.0(10) . .
C23 C22 C17 122.5(9) . .
C21 C22 C17 120.5(9) . .
C24 C23 C22 119.9(10) . .
N4 C24 C23 124.2(10) . .
C5 N1 C9 121.5(10) . .
C14 N2 C10 117.5(9) . .
C15 N3 C19 122.9(10) . .
C24 N4 C20 116.8(9) . .

loop_
_geom_bond_atom_site_label_1
_geom_bond_atom_site_label_2
_geom_bond_distance
_geom_bond_site_symmetry_2
U1 O1 1.775(7) .
U1 O2 1.792(7) .
U1 O11 2.259(7) .
U1 O14 2.271(7) 1_455
U1 O8 2.287(7) 1_455
U1 O5 2.289(7) .
U2 O4 1.777(7) .
U2 O3 1.779(7) .
U2 O7 2.274(7) .
U2 O15 2.282(7) 1_465
U2 O13 2.302(7) 1_565
U2 O10 2.305(7) 1_455
P1 O6 1.522(7) .
P1 O7 1.523(8) .
P1 O5 1.528(7) .
P1 C1 1.781(11) .
P2 O10 1.516(7) .
P2 O8 1.523(8) .
P2 O9 1.528(7) .
P2 C2 1.786(10) .
P3 O13 1.523(7) .
P3 O12 1.530(7) .
P3 O11 1.548(7) .
P3 C3 1.805(10) .
P4 O16 1.521(8) .
P4 O15 1.524(8) .
P4 O14 1.537(7) .
P4 C4 1.796(10) .
O8 U1 2.287(7) 1_655
O10 U2 2.305(7) 1_655
O13 U2 2.302(7) 1_545
O14 U1 2.271(7) 1_655
O15 U2 2.282(7) 1_645
C1 C2 1.532(13) .
C3 C4 1.533(14) .
C5 N1 1.313(13) .
C5 C6 1.385(14) .
C6 C7 1.413(13) .
C7 C8 1.409(14) .
C7 C12 1.475(14) .
C8 C9 1.388(14) .
C9 N1 1.342(14) .
C10 N2 1.334(13) .
C10 C11 1.372(14) .
C11 C12 1.380(14) .
C12 C13 1.394(14) .
C13 C14 1.382(14) .
C14 N2 1.333(13) .
C15 N3 1.318(14) .
C15 C16 1.403(15) .
C16 C17 1.394(15) .
C17 C18 1.392(15) .
C17 C22 1.469(14) .
C18 C19 1.381(14) .
C19 N3 1.340(14) .
C20 N4 1.343(14) .
C20 C21 1.388(14) .
C21 C22 1.407(15) .
C22 C23 1.388(15) .
C23 C24 1.372(14) .
C24 N4 1.313(14) .
